data_7021422
loop_
_publ_author_name
'Parker, David'
'Waldron, Bradley P.'
'Yufit, Dmitry S.'

_publ_section_title
;
 Crystallographic and solution NMR structural analyses of four
 hexacoordinated gallium(iii) complexes based on ligands derived from
 6-amino-perhydro-1,4-diazepine.
;
_journal_issue 22
_journal_name_full 'Dalton transactions (Cambridge, England : 2003)'
_journal_page_first 8001
_journal_page_last 8008
_journal_paper_doi 10.1039/c3dt50287b
_journal_volume 42
_journal_year 2013
_chemical_absolute_configuration ad
_chemical_formula_moiety 'C20 H26 Ga N3 O6'
_chemical_formula_sum 'C20 H26 Ga N3 O6'
_chemical_formula_weight 474.16
_chemical_name_systematic
;
?
;
_space_group_crystal_system orthorhombic
_space_group_IT_number 19
_space_group_name_Hall 'P 2ac 2ab'
_space_group_name_H-M_alt 'P 21 21 21'
_symmetry_space_group_name_Hall 'P 2ac 2ab'
_symmetry_space_group_name_H-M 'P 21 21 21'
_atom_sites_solution_hydrogens geom
_atom_sites_solution_primary direct
_atom_sites_solution_secondary difmap
_audit_creation_date 2012-11-12
_audit_creation_method
;
Olex2 1.2-beta
(compiled Nov 5 2012 18:22:26, GUI svn.r4372)
;
_cell_angle_alpha 90.00
_cell_angle_beta 90.00
_cell_angle_gamma 90.00
_cell_formula_units_Z 4
_cell_length_a 7.3312(7)
_cell_length_b 13.9288(12)
_cell_length_c 19.6479(19)
_cell_measurement_reflns_used 4522
_cell_measurement_temperature 100
_cell_measurement_theta_max 57.74
_cell_measurement_theta_min 3.89
_cell_volume 2006.3(3)
_computing_data_reduction 'SAINT v7.60A (Bruker, 2009)'
_computing_molecular_graphics
;
O. V. Dolomanov, L. J. Bourhis, R. J. Gildea, J. A. K. Howard and H. Puschmann,
OLEX2: a complete structure solution, refinement and analysis program.
J. Appl. Cryst. (2009). 42, 339-341.
;
_computing_publication_material
;
O. V. Dolomanov, L. J. Bourhis, R. J. Gildea, J. A. K. Howard and H. Puschmann,
OLEX2: a complete structure solution, refinement and analysis program.
J. Appl. Cryst. (2009). 42, 339-341.
;
_computing_structure_refinement
;
XL, G.M. Sheldrick, Acta Cryst.
(2008). A64, 112-122
;
_computing_structure_solution
;
XS, G.M. Sheldrick, Acta Cryst.
(2008). A64, 112-122
;
_diffrn_ambient_temperature 100
_diffrn_detector 'Bruker Pt-135'
_diffrn_detector_type 'CCD area detector'
_diffrn_measured_fraction_theta_full 0.966
_diffrn_measured_fraction_theta_max 0.967
_diffrn_measurement_device 'Bruker Proteum'
_diffrn_measurement_device_type 'Bruker Proteum CCD'
_diffrn_measurement_method '\w scans'
_diffrn_radiation_monochromator 'focusing mirrors'
_diffrn_radiation_probe x-ray
_diffrn_radiation_type CuK\a
_diffrn_radiation_wavelength 1.54188
_diffrn_reflns_av_R_equivalents 0.0471
_diffrn_reflns_av_unetI/netI 0.0467
_diffrn_reflns_limit_h_max 7
_diffrn_reflns_limit_h_min -7
_diffrn_reflns_limit_k_max 13
_diffrn_reflns_limit_k_min -14
_diffrn_reflns_limit_l_max 20
_diffrn_reflns_limit_l_min -21
_diffrn_reflns_number 8432
_diffrn_reflns_theta_full 57.47
_diffrn_reflns_theta_max 57.47
_diffrn_reflns_theta_min 4.50
_diffrn_source 'Microstar rotating anode'
_diffrn_source_target Cu
_diffrn_source_type 'rotating anode'
_diffrn_standards_number 0
_exptl_absorpt_coefficient_mu 2.262
_exptl_absorpt_correction_T_max 0.7514
_exptl_absorpt_correction_T_min 0.5136
_exptl_absorpt_correction_type multi-scan
_exptl_absorpt_process_details
;
SADABS-2008/1 (Bruker,2008) was used for absorption correction.
wR2(int) was 0.0896 before and 0.0638 after correction.
The Ratio of minimum to maximum transmission is 0.6835.
The \l/2 correction factor is 0.0015.
;
_exptl_crystal_colour 'clear light colourless'
_exptl_crystal_colour_lustre clear
_exptl_crystal_colour_modifier light
_exptl_crystal_colour_primary colourless
_exptl_crystal_density_diffrn 1.570
_exptl_crystal_density_method 'not measured'
_exptl_crystal_description plate
_exptl_crystal_F_000 984
_exptl_crystal_size_max 0.26
_exptl_crystal_size_mid 0.02
_exptl_crystal_size_min 0.01
_refine_diff_density_max 0.849
_refine_diff_density_min -0.488
_refine_diff_density_rms 0.088
_refine_ls_abs_structure_details 'Flack H D (1983), Acta Cryst. A39, 876-881'
_refine_ls_abs_structure_Flack 0.03(5)
_refine_ls_extinction_method none
_refine_ls_goodness_of_fit_ref 1.086
_refine_ls_hydrogen_treatment constr
_refine_ls_matrix_type full
_refine_ls_number_parameters 274
_refine_ls_number_reflns 2584
_refine_ls_number_restraints 0
_refine_ls_restrained_S_all 1.086
_refine_ls_R_factor_all 0.0533
_refine_ls_R_factor_gt 0.0477
_refine_ls_shift/su_max 0.000
_refine_ls_shift/su_mean 0.000
_refine_ls_structure_factor_coef Fsqd
_refine_ls_weighting_details 'calc w=1/[\s^2^(Fo^2^)+(0.0860P)^2^+0.0000P] where P=(Fo^2^+2Fc^2^)/3'
_refine_ls_weighting_scheme calc
_refine_ls_wR_factor_gt 0.1195
_refine_ls_wR_factor_ref 0.1237
_reflns_number_gt 2304
_reflns_number_total 2584
_reflns_threshold_expression >2sigma(I)
_cod_data_source_file c3dt50287b.txt
_cod_data_source_block GaL4
_cod_database_code 7021422
_olex2_refinement_description
;
1. Fixed Uiso
At 1.2 times of:
{H1a,H1b} of C1, {H2a,H2b} of C2, H20 of C20, H3 of N3, H6 of C6, H8 of C8,
H10 of C10, H16 of C16, H17 of C17, H18 of C18, H19 of C19, {H3a,H3b} of C3,
{H5a,H5b} of C5
At 1.5 times of:
{H12a,H12b,H12c} of C12, {H13a,H13b,H13c} of C13, {H14a,H14b,H14c} of C14
2.a Ternary CH refined with riding coordinates:
N3(H3), C6(H6), C8(H8), C10(H10)
2.b Secondary CH2 refined with riding coordinates:
C1(H1a,H1b), C2(H2a,H2b), C3(H3a,H3b), C5(H5a,H5b)
2.c Aromatic/amide H refined with riding coordinates:
C16(H16), C17(H17), C18(H18), C19(H19), C20(H20)
2.d Idealised Me refined as rotating group:
C12(H12a,H12b,H12c), C13(H13a,H13b,H13c), C14(H14a,H14b,H14c)
;

loop_
_space_group_symop_id
_space_group_symop_operation_xyz
1 'x, y, z'
2 '-x+1/2, -y, z+1/2'
3 'x+1/2, -y+1/2, -z'
4 '-x, y+1/2, -z+1/2'

loop_
_atom_site_label
_atom_site_type_symbol
_atom_site_fract_x
_atom_site_fract_y
_atom_site_fract_z
_atom_site_U_iso_or_equiv
_atom_site_adp_type
_atom_site_occupancy
_atom_site_symmetry_multiplicity
_atom_site_calc_flag
_atom_site_refinement_flags
Ga1 Ga 0.94085(7) 0.37343(5) 0.24963(4) 0.0449(2) Uani 1 1 d .
O1 O 0.9018(5) 0.2450(3) 0.2104(2) 0.0552(10) Uani 1 1 d .
O2 O 0.7629(5) 0.1047(3) 0.22832(19) 0.0555(11) Uani 1 1 d .
O3 O 1.1226(5) 0.4017(3) 0.18455(19) 0.0495(10) Uani 1 1 d .
O4 O 1.2227(6) 0.4922(3) 0.10015(19) 0.0550(10) Uani 1 1 d .
O5 O 1.1009(5) 0.3182(3) 0.3167(2) 0.0528(10) Uani 1 1 d .
O6 O 1.2459(6) 0.3432(3) 0.4145(2) 0.0611(12) Uani 1 1 d .
N1 N 0.6603(7) 0.3501(3) 0.2685(3) 0.0516(13) Uani 1 1 d .
N2 N 0.8023(6) 0.4898(3) 0.1939(2) 0.0422(11) Uani 1 1 d .
N3 N 0.9182(6) 0.4803(3) 0.3246(2) 0.0427(11) Uani 1 1 d .
H3 H 0.9896 0.5308 0.3123 0.051 Uiso 1 1 calc R
C1 C 0.5627(8) 0.3702(5) 0.2014(3) 0.0524(14) Uani 1 1 d .
H1A H 0.5356 0.3096 0.1792 0.063 Uiso 1 1 calc R
H1B H 0.4478 0.4019 0.2109 0.063 Uiso 1 1 calc R
C2 C 0.6709(8) 0.4309(5) 0.1541(3) 0.0514(15) Uani 1 1 d .
H2A H 0.5901 0.4726 0.1285 0.062 Uiso 1 1 calc R
H2B H 0.7365 0.3906 0.1222 0.062 Uiso 1 1 calc R
C3 C 0.7066(7) 0.5521(4) 0.2447(3) 0.0416(11) Uani 1 1 d .
H3A H 0.5795 0.5587 0.2318 0.050 Uiso 1 1 calc R
H3B H 0.7612 0.6156 0.2444 0.050 Uiso 1 1 calc R
C4 C 0.7185(7) 0.5097(4) 0.3165(3) 0.0416(13) Uani 1 1 d .
C5 C 0.6033(8) 0.4164(4) 0.3221(3) 0.0479(14) Uani 1 1 d .
H5A H 0.6213 0.3871 0.3663 0.057 Uiso 1 1 calc R
H5B H 0.4748 0.4314 0.3170 0.057 Uiso 1 1 calc R
C6 C 0.6412(9) 0.2449(4) 0.2836(4) 0.0596(16) Uani 1 1 d .
H6 H 0.5179 0.2249 0.2707 0.071 Uiso 1 1 calc R
C7 C 0.7774(8) 0.1937(5) 0.2368(3) 0.0551(16) Uani 1 1 d .
C8 C 0.9429(9) 0.5406(4) 0.1525(3) 0.0467(13) Uani 1 1 d .
H8 H 0.9859 0.5942 0.1805 0.056 Uiso 1 1 calc R
C9 C 1.1097(8) 0.4728(4) 0.1429(3) 0.0470(14) Uani 1 1 d .
C10 C 0.9850(8) 0.4428(5) 0.3900(3) 0.0477(15) Uani 1 1 d .
H10 H 0.8811 0.4120 0.4126 0.057 Uiso 1 1 calc R
C11 C 1.1250(8) 0.3625(4) 0.3739(3) 0.0500(14) Uani 1 1 d .
C12 C 0.6725(10) 0.2166(5) 0.3564(4) 0.0681(19) Uani 1 1 d .
H12A H 0.7890 0.2402 0.3712 0.102 Uiso 1 1 calc R
H12B H 0.6703 0.1479 0.3603 0.102 Uiso 1 1 calc R
H12C H 0.5783 0.2436 0.3844 0.102 Uiso 1 1 calc R
C13 C 0.8760(9) 0.5840(5) 0.0875(3) 0.0625(17) Uani 1 1 d .
H13A H 0.8284 0.5344 0.0586 0.094 Uiso 1 1 calc R
H13B H 0.9751 0.6158 0.0649 0.094 Uiso 1 1 calc R
H13C H 0.7815 0.6297 0.0974 0.094 Uiso 1 1 calc R
C14 C 1.0562(9) 0.5172(4) 0.4377(3) 0.0533(14) Uani 1 1 d .
H14A H 1.1402 0.5582 0.4140 0.080 Uiso 1 1 calc R
H14B H 1.1178 0.4865 0.4749 0.080 Uiso 1 1 calc R
H14C H 0.9566 0.5548 0.4549 0.080 Uiso 1 1 calc R
C15 C 0.6606(7) 0.5828(4) 0.3699(3) 0.0406(12) Uani 1 1 d .
C16 C 0.5415(8) 0.5585(4) 0.4230(3) 0.0465(13) Uani 1 1 d .
H16 H 0.4918 0.4971 0.4248 0.056 Uiso 1 1 calc R
C17 C 0.4973(7) 0.6242(5) 0.4724(3) 0.0502(15) Uani 1 1 d .
H17 H 0.4192 0.6064 0.5075 0.060 Uiso 1 1 calc R
C18 C 0.5673(7) 0.7169(4) 0.4708(3) 0.0442(13) Uani 1 1 d .
H18 H 0.5358 0.7615 0.5041 0.053 Uiso 1 1 calc R
C19 C 0.6848(7) 0.7412(4) 0.4187(2) 0.0419(12) Uani 1 1 d .
H19 H 0.7333 0.8029 0.4169 0.050 Uiso 1 1 calc R
C20 C 0.7307(7) 0.6759(4) 0.3697(3) 0.0413(12) Uani 1 1 d .
H20 H 0.8108 0.6941 0.3353 0.050 Uiso 1 1 calc R

loop_
_atom_site_aniso_label
_atom_site_aniso_U_11
_atom_site_aniso_U_22
_atom_site_aniso_U_33
_atom_site_aniso_U_23
_atom_site_aniso_U_13
_atom_site_aniso_U_12
Ga1 0.0322(4) 0.0400(4) 0.0625(4) -0.0076(4) 0.0015(4) 0.0021(2)
O1 0.034(2) 0.039(3) 0.093(3) -0.012(2) 0.0057(19) 0.0002(18)
O2 0.050(2) 0.040(3) 0.076(3) -0.0127(18) -0.0097(18) 0.0090(18)
O3 0.036(2) 0.048(3) 0.065(2) -0.0075(19) -0.0006(17) 0.0035(17)
O4 0.053(2) 0.058(3) 0.054(2) -0.0089(19) 0.0080(19) -0.005(2)
O5 0.040(2) 0.046(3) 0.071(3) -0.001(2) 0.0011(19) 0.0102(18)
O6 0.048(2) 0.058(3) 0.078(3) 0.009(2) -0.013(2) 0.006(2)
N1 0.045(3) 0.033(3) 0.076(3) -0.009(2) 0.002(2) -0.004(2)
N2 0.030(2) 0.037(3) 0.060(3) -0.009(2) 0.0011(19) -0.001(2)
N3 0.027(2) 0.035(3) 0.066(3) -0.005(2) 0.004(2) -0.002(2)
C1 0.040(3) 0.049(4) 0.068(3) -0.009(3) -0.008(3) -0.002(3)
C2 0.034(3) 0.050(4) 0.070(4) -0.012(3) -0.011(3) 0.004(3)
C3 0.035(3) 0.035(3) 0.054(3) -0.008(3) -0.003(3) 0.006(2)
C4 0.029(3) 0.035(3) 0.060(3) -0.005(2) 0.002(2) 0.001(2)
C5 0.031(3) 0.041(4) 0.072(3) -0.008(3) 0.002(3) -0.004(2)
C6 0.049(4) 0.033(4) 0.097(5) -0.009(3) 0.000(3) -0.001(3)
C7 0.039(3) 0.052(4) 0.074(4) -0.015(3) -0.008(3) 0.008(3)
C8 0.050(3) 0.039(4) 0.051(3) -0.008(2) -0.004(3) 0.008(3)
C9 0.045(3) 0.046(4) 0.050(3) -0.014(3) 0.000(3) -0.001(3)
C10 0.042(3) 0.047(4) 0.055(3) 0.010(3) 0.001(2) 0.005(3)
C11 0.047(3) 0.041(4) 0.063(3) 0.005(3) 0.004(3) -0.004(3)
C12 0.069(5) 0.042(4) 0.093(5) -0.007(3) 0.019(4) 0.000(3)
C13 0.054(4) 0.067(5) 0.066(4) -0.006(3) 0.001(3) 0.002(3)
C14 0.048(3) 0.048(4) 0.064(3) -0.002(3) -0.007(3) 0.004(3)
C15 0.033(3) 0.038(3) 0.050(3) 0.004(2) -0.005(2) 0.002(2)
C16 0.039(3) 0.036(4) 0.064(3) 0.007(3) 0.008(3) 0.000(3)
C17 0.050(4) 0.052(4) 0.048(3) 0.006(3) 0.008(2) -0.004(3)
C18 0.038(3) 0.037(3) 0.057(3) -0.004(2) 0.001(3) -0.001(2)
C19 0.041(3) 0.037(3) 0.048(3) 0.004(2) -0.002(2) -0.005(3)
C20 0.037(3) 0.036(3) 0.050(3) 0.000(2) 0.000(2) -0.002(2)

loop_
_atom_type_symbol
_atom_type_description
_atom_type_scat_dispersion_real
_atom_type_scat_dispersion_imag
_atom_type_scat_source
C C 0.0181 0.0091 'International Tables Vol C Tables 4.2.6.8 and 6.1.1.4'
H H 0.0000 0.0000 'International Tables Vol C Tables 4.2.6.8 and 6.1.1.4'
Ga Ga -1.2846 0.7763 'International Tables Vol C Tables 4.2.6.8 and 6.1.1.4'
N N 0.0311 0.0180 'International Tables Vol C Tables 4.2.6.8 and 6.1.1.4'
O O 0.0492 0.0322 'International Tables Vol C Tables 4.2.6.8 and 6.1.1.4'

loop_
_geom_angle_atom_site_label_1
_geom_angle_atom_site_label_2
_geom_angle_atom_site_label_3
_geom_angle
O1 Ga1 N1 77.75(17)
O1 Ga1 N2 114.01(18)
O1 Ga1 N3 155.08(18)
O3 Ga1 O1 91.52(17)
O3 Ga1 O5 96.72(17)
O3 Ga1 N1 146.83(18)
O3 Ga1 N2 80.55(16)
O3 Ga1 N3 112.53(17)
O5 Ga1 O1 89.65(18)
O5 Ga1 N1 114.27(19)
O5 Ga1 N2 156.17(17)
O5 Ga1 N3 81.43(18)
N1 Ga1 N2 75.64(18)
N3 Ga1 N1 84.78(17)
N3 Ga1 N2 77.91(17)
C7 O1 Ga1 117.1(4)
C9 O3 Ga1 122.6(3)
C11 O5 Ga1 119.2(4)
C1 N1 Ga1 106.0(3)
C5 N1 Ga1 107.9(3)
C5 N1 C1 111.9(4)
C5 N1 C6 116.6(5)
C6 N1 Ga1 106.0(4)
C6 N1 C1 107.8(4)
C2 N2 Ga1 98.9(3)
C2 N2 C3 111.5(4)
C2 N2 C8 114.9(4)
C3 N2 Ga1 108.2(3)
C8 N2 Ga1 107.6(3)
C8 N2 C3 114.3(4)
Ga1 N3 H3 108.4
C4 N3 Ga1 101.2(3)
C4 N3 H3 108.4
C10 N3 Ga1 109.5(3)
C10 N3 H3 108.4
C10 N3 C4 120.3(4)
N1 C1 H1A 108.9
N1 C1 H1B 108.9
H1A C1 H1B 107.7
C2 C1 N1 113.2(5)
C2 C1 H1A 108.9
C2 C1 H1B 108.9
N2 C2 H2A 109.8
N2 C2 H2B 109.8
C1 C2 N2 109.3(5)
C1 C2 H2A 109.8
C1 C2 H2B 109.8
H2A C2 H2B 108.3
N2 C3 H3A 109.4
N2 C3 H3B 109.4
N2 C3 C4 111.3(4)
H3A C3 H3B 108.0
C4 C3 H3A 109.4
C4 C3 H3B 109.4
N3 C4 C3 104.7(4)
N3 C4 C5 106.8(4)
C3 C4 C5 110.8(4)
C15 C4 N3 112.1(4)
C15 C4 C3 111.2(4)
C15 C4 C5 111.1(5)
N1 C5 C4 108.8(4)
N1 C5 H5A 109.9
N1 C5 H5B 109.9
C4 C5 H5A 109.9
C4 C5 H5B 109.9
H5A C5 H5B 108.3
N1 C6 H6 108.2
N1 C6 C7 106.0(5)
C7 C6 H6 108.2
C12 C6 N1 115.4(5)
C12 C6 H6 108.2
C12 C6 C7 110.5(6)
O1 C7 C6 116.8(6)
O2 C7 O1 124.2(5)
O2 C7 C6 118.9(6)
N2 C8 H8 106.1
N2 C8 C9 108.7(4)
N2 C8 C13 115.6(5)
C9 C8 H8 106.1
C13 C8 H8 106.1
C13 C8 C9 113.6(5)
O3 C9 C8 116.6(5)
O4 C9 O3 124.2(5)
O4 C9 C8 119.1(5)
N3 C10 H10 107.0
N3 C10 C11 107.4(4)
N3 C10 C14 114.7(5)
C11 C10 H10 107.0
C14 C10 H10 107.0
C14 C10 C11 113.4(5)
O5 C11 C10 115.5(5)
O6 C11 O5 124.1(6)
O6 C11 C10 120.4(5)
C6 C12 H12A 109.5
C6 C12 H12B 109.5
C6 C12 H12C 109.5
H12A C12 H12B 109.5
H12A C12 H12C 109.5
H12B C12 H12C 109.5
C8 C13 H13A 109.5
C8 C13 H13B 109.5
C8 C13 H13C 109.5
H13A C13 H13B 109.5
H13A C13 H13C 109.5
H13B C13 H13C 109.5
C10 C14 H14A 109.5
C10 C14 H14B 109.5
C10 C14 H14C 109.5
H14A C14 H14B 109.5
H14A C14 H14C 109.5
H14B C14 H14C 109.5
C16 C15 C4 121.7(5)
C20 C15 C4 121.1(5)
C20 C15 C16 117.1(5)
C15 C16 H16 119.6
C17 C16 C15 120.8(5)
C17 C16 H16 119.6
C16 C17 H17 119.5
C16 C17 C18 121.1(5)
C18 C17 H17 119.5
C17 C18 H18 120.8
C19 C18 C17 118.4(5)
C19 C18 H18 120.8
C18 C19 H19 119.6
C20 C19 C18 120.9(5)
C20 C19 H19 119.6
C15 C20 H20 119.1
C19 C20 C15 121.7(5)
C19 C20 H20 119.1

loop_
_geom_bond_atom_site_label_1
_geom_bond_atom_site_label_2
_geom_bond_distance
Ga1 O1 1.969(4)
Ga1 O3 1.888(4)
Ga1 O5 1.926(4)
Ga1 N1 2.115(5)
Ga1 N2 2.203(5)
Ga1 N3 2.101(4)
O1 C7 1.270(7)
O2 C7 1.255(8)
O3 C9 1.288(7)
O4 C9 1.211(7)
O5 C11 1.294(7)
O6 C11 1.221(7)
N1 C1 1.526(7)
N1 C5 1.461(7)
N1 C6 1.501(8)
N2 C2 1.487(7)
N2 C3 1.497(7)
N2 C8 1.492(8)
N3 H3 0.9100
N3 C4 1.528(7)
N3 C10 1.472(7)
C1 H1A 0.9700
C1 H1B 0.9700
C1 C2 1.486(9)
C2 H2A 0.9700
C2 H2B 0.9700
C3 H3A 0.9700
C3 H3B 0.9700
C3 C4 1.533(8)
C4 C5 1.554(8)
C4 C15 1.522(8)
C5 H5A 0.9700
C5 H5B 0.9700
C6 H6 0.9800
C6 C7 1.533(9)
C6 C12 1.503(10)
C8 H8 0.9800
C8 C9 1.557(8)
C8 C13 1.494(8)
C10 H10 0.9800
C10 C11 1.550(8)
C10 C14 1.492(8)
C12 H12A 0.9600
C12 H12B 0.9600
C12 H12C 0.9600
C13 H13A 0.9600
C13 H13B 0.9600
C13 H13C 0.9600
C14 H14A 0.9600
C14 H14B 0.9600
C14 H14C 0.9600
C15 C16 1.401(7)
C15 C20 1.396(8)
C16 H16 0.9300
C16 C17 1.373(8)
C17 H17 0.9300
C17 C18 1.390(8)
C18 H18 0.9300
C18 C19 1.380(7)
C19 H19 0.9300
C19 C20 1.367(8)
C20 H20 0.9300

loop_
_geom_hbond_atom_site_label_D
_geom_hbond_atom_site_label_H
_geom_hbond_atom_site_label_A
_geom_hbond_distance_DH
_geom_hbond_distance_HA
_geom_hbond_distance_DA
_geom_hbond_angle_DHA
_geom_hbond_site_symmetry_A
N3 H3 O2 0.91 2.23 3.090(6) 156.8 4_755
